data_2242097
loop_
_publ_author_name
'Le Thi Hong, Hai'
'Nguyen Thu, Thao'
'Nguyen, Hien'
'Van Meervelt, Luc'

_publ_section_title
;
 Crystal structures of two platinum(II) complexes containing ethyl
 eugenoxyacetate and 2-aminopyridine
;
_journal_coeditor_code RZ5208
_journal_issue 4
_journal_name_full 'Acta Crystallographica Section E'
_journal_page_first 573
_journal_page_last 578
_journal_paper_doi 10.1107/S2056989017004285
_journal_volume 73
_journal_year 2017
_chemical_formula_iupac '[Pt Cl2 (C5 H6 N2) (C14 H18 O4)]'
_chemical_formula_moiety 'C19 H24 Cl2 N2 O4 Pt'
_chemical_formula_sum 'C19 H24 Cl2 N2 O4 Pt'
_chemical_formula_weight 610.39
_chemical_name_systematic
<i>trans</i>-(2-Aminopyridine-\k<i>N</i>)dichlorido{4-ethoxycarbonylmethoxy-3-methoxy-1-[(2,3-\h)-prop-2-en-1-yl]benzene}platinum(II)
_space_group_crystal_system triclinic
_space_group_IT_number 2
_space_group_name_Hall '-P 1'
_space_group_name_H-M_alt 'P -1'
_symmetry_space_group_name_Hall '-P 1'
_symmetry_space_group_name_H-M 'P -1'
_atom_sites_solution_hydrogens geom
_audit_creation_method
;
Olex2 1.2
(compiled 2015.09.30 svn.r3233 for OlexSys, GUI svn.r5103)
;
_cell_angle_alpha 70.437(3)
_cell_angle_beta 73.688(3)
_cell_angle_gamma 87.038(2)
_cell_formula_units_Z 2
_cell_length_a 8.3187(3)
_cell_length_b 11.4119(3)
_cell_length_c 12.1012(4)
_cell_measurement_reflns_used 13838
_cell_measurement_temperature 100.01(10)
_cell_measurement_theta_max 28.9750
_cell_measurement_theta_min 2.7030
_cell_volume 1037.76(6)
_computing_cell_refinement
;
CrysAlis PRO (Rigaku Oxford Diffraction, 2015)
;
_computing_data_collection
;
CrysAlis PRO (Rigaku Oxford Diffraction, 2015)
;
_computing_data_reduction
;
CrysAlis PRO (Rigaku Oxford Diffraction, 2015)
;
_computing_molecular_graphics
;
OLEX2 (Dolomanov <i>et al.</i>,  2009)
;
_computing_publication_material
;
OLEX2 (Dolomanov <i>et al.</i>,  2009)
;
_computing_structure_refinement
;
SHELXL2014 (Sheldrick, 2015)
;
_computing_structure_solution
;
SHELXS97 (Sheldrick, 2008)
;
_diffrn_ambient_temperature 100.01(10)
_diffrn_detector_area_resol_mean 15.9631
_diffrn_measured_fraction_theta_full 0.999
_diffrn_measured_fraction_theta_max 0.999
_diffrn_measurement_device 'four-circle diffractometer'
_diffrn_measurement_device_type 'Agilent SuperNova diffractometer (single source at offset, Eos detector)'
_diffrn_measurement_method '\w scans'
_diffrn_radiation_monochromator mirror
_diffrn_radiation_type MoK\a
_diffrn_radiation_wavelength 0.71073
_diffrn_reflns_av_R_equivalents 0.0516
_diffrn_reflns_limit_h_max 10
_diffrn_reflns_limit_h_min -10
_diffrn_reflns_limit_k_max 14
_diffrn_reflns_limit_k_min -14
_diffrn_reflns_limit_l_max 15
_diffrn_reflns_limit_l_min -15
_diffrn_reflns_number 21329
_diffrn_reflns_theta_full 26.000
_diffrn_reflns_theta_max 26.369
_diffrn_reflns_theta_min 2.554
_exptl_absorpt_coefficient_mu 7.046
_exptl_absorpt_correction_T_max 1.00000
_exptl_absorpt_correction_T_min 0.40577
_exptl_absorpt_correction_type multi-scan
_exptl_absorpt_process_details
;
(CrysAlis PRO; Rigaku Oxford Diffraction, 2015)
;
_exptl_crystal_colour orange
_exptl_crystal_density_diffrn 1.953
_exptl_crystal_description block
_exptl_crystal_F_000 592
_exptl_crystal_size_max 0.3
_exptl_crystal_size_mid 0.3
_exptl_crystal_size_min 0.15
_refine_diff_density_max 1.409
_refine_diff_density_min -2.245
_refine_ls_extinction_method none
_refine_ls_goodness_of_fit_ref 1.040
_refine_ls_hydrogen_treatment constr
_refine_ls_matrix_type full
_refine_ls_number_parameters 265
_refine_ls_number_reflns 4241
_refine_ls_number_restraints 26
_refine_ls_restrained_S_all 1.047
_refine_ls_R_factor_all 0.0309
_refine_ls_R_factor_gt 0.0287
_refine_ls_shift/su_max 0.001
_refine_ls_shift/su_mean 0.000
_refine_ls_structure_factor_coef Fsqd
_refine_ls_weighting_details 'w=1/[\s^2^(Fo^2^)+(0.0193P)^2^+4.6851P] where P=(Fo^2^+2Fc^2^)/3'
_refine_ls_weighting_scheme calc
_refine_ls_wR_factor_gt 0.0631
_refine_ls_wR_factor_ref 0.0646
_reflns_number_gt 4006
_reflns_number_total 4241
_reflns_threshold_expression 'I > 2\s(I)'
_cod_data_source_file rz5208sup1.cif
_cod_data_source_block I
_cod_database_code 2242097
_shelx_space_group_comment
;
The symmetry employed for this shelxl refinement is uniquely defined
by the following loop, which should always be used as a source of
symmetry information in preference to the above space-group names.
They are only intended as comments.
;

loop_
_space_group_symop_operation_xyz
'x, y, z'
'-x, -y, -z'

loop_
_atom_site_type_symbol
_atom_site_label
_atom_site_fract_x
_atom_site_fract_y
_atom_site_fract_z
_atom_site_U_iso_or_equiv
_atom_site_adp_type
_atom_site_calc_flag
_atom_site_occupancy
_atom_site_disorder_assembly
_atom_site_disorder_group
Pt Pt1 0.11518(2) 0.08277(2) 0.62392(2) 0.02167(7) Uani d 1 . .
N N2 -0.0430(4) 0.0375(3) 0.7993(3) 0.0155(7) Uani d 1 . .
C C3 -0.0741(5) 0.1198(4) 0.8603(4) 0.0146(8) Uani d 1 . .
C C4 -0.1797(5) 0.0846(4) 0.9812(4) 0.0170(8) Uani d 1 . .
H H4 -0.2041 0.1432 1.0232 0.020 Uiso calc 1 . .
C C5 -0.2465(5) -0.0343(4) 1.0371(4) 0.0205(9) Uani d 1 . .
H H5 -0.3167 -0.0591 1.1187 0.025 Uiso calc 1 . .
C C6 -0.2119(6) -0.1198(4) 0.9745(4) 0.0208(9) Uani d 1 . .
H H6 -0.2573 -0.2030 1.0124 0.025 Uiso calc 1 . .
C C7 -0.1108(5) -0.0804(4) 0.8570(4) 0.0175(9) Uani d 1 . .
H H7 -0.0870 -0.1380 0.8139 0.021 Uiso calc 1 . .
N N8 -0.0004(4) 0.2351(3) 0.8045(3) 0.0174(7) Uani d 1 . .
H H8A 0.0666 0.2556 0.7296 0.021 Uiso calc 1 . .
H H8B -0.0193 0.2898 0.8429 0.021 Uiso calc 1 . .
Cl Cl9 -0.0885(2) 0.20013(13) 0.55243(12) 0.0524(5) Uani d 1 . .
Cl Cl10 0.30457(16) -0.05058(16) 0.70053(13) 0.0431(4) Uani d 1 . .
C C11 0.2551(6) 0.0923(4) 0.4411(4) 0.0277(11) Uani d 1 . .
H H11A 0.1965 0.1311 0.3822 0.033 Uiso calc 0.614(14) A 1
H H11B 0.2525 0.0041 0.4747 0.033 Uiso calc 0.614(14) A 1
H H11C 0.3564 0.0494 0.4378 0.033 Uiso calc 0.386(14) A 2
H H11D 0.1567 0.0527 0.4423 0.033 Uiso calc 0.386(14) A 2
C C12A 0.3491(9) 0.1682(6) 0.4797(6) 0.023(2) Uani d 0.614(14) A 1
H H12A 0.4508 0.1263 0.5000 0.028 Uiso calc 0.614(14) A 1
C C12B 0.2510(13) 0.2166(8) 0.4441(9) 0.017(3) Uani d 0.386(14) A 2
H H12B 0.1698 0.2651 0.4012 0.020 Uiso calc 0.386(14) A 2
C C13 0.3685(9) 0.2936(6) 0.4434(6) 0.063(2) Uani d 1 . .
H H13A 0.2955 0.3289 0.3893 0.075 Uiso calc 0.614(14) A 1
H H13B 0.4857 0.3167 0.3923 0.075 Uiso calc 0.614(14) A 1
H H13C 0.3991 0.3586 0.3616 0.075 Uiso calc 0.386(14) A 2
H H13D 0.4693 0.2450 0.4510 0.075 Uiso calc 0.386(14) A 2
C C14 0.3340(7) 0.3596(5) 0.5366(4) 0.0345(13) Uani d 1 . .
C C15 0.4254(6) 0.3359(4) 0.6219(4) 0.0270(11) Uani d 1 . .
H H15 0.5109 0.2775 0.6217 0.032 Uiso calc 1 . .
C C16 0.3922(5) 0.3972(4) 0.7070(4) 0.0175(9) Uani d 1 . .
C C17 0.2668(5) 0.4837(4) 0.7075(4) 0.0170(8) Uani d 1 . .
C C18 0.1784(6) 0.5086(4) 0.6213(4) 0.0243(10) Uani d 1 . .
H H18 0.0940 0.5679 0.6201 0.029 Uiso calc 1 . .
C C19 0.2133(7) 0.4467(5) 0.5364(4) 0.0315(12) Uani d 1 . .
H H19 0.1527 0.4649 0.4773 0.038 Uiso calc 1 . .
O O20 0.4752(4) 0.3819(3) 0.7940(3) 0.0220(7) Uani d 1 . .
C C21 0.6142(6) 0.3034(5) 0.7900(5) 0.0313(12) Uani d 1 . .
H H21A 0.6947 0.3334 0.7087 0.047 Uiso calc 1 . .
H H21B 0.5748 0.2180 0.8068 0.047 Uiso calc 1 . .
H H21C 0.6687 0.3047 0.8516 0.047 Uiso calc 1 . .
O O22 0.2431(4) 0.5390(3) 0.7957(3) 0.0178(6) Uani d 1 . .
C C23 0.1152(5) 0.6250(4) 0.8002(4) 0.0187(9) Uani d 1 . .
H H23A 0.1245 0.6827 0.7165 0.022 Uiso calc 1 . .
H H23B 0.1309 0.6750 0.8497 0.022 Uiso calc 1 . .
C C24 -0.0586(5) 0.5614(4) 0.8548(4) 0.0163(8) Uani d 1 . .
O O25 -0.0878(4) 0.4502(3) 0.9044(3) 0.0201(6) Uani d 1 . .
O O26 -0.1749(3) 0.6460(3) 0.8437(3) 0.0170(6) Uani d 1 . .
C C27 -0.3490(5) 0.5976(4) 0.9030(4) 0.0188(9) Uani d 1 . .
H H27A -0.3670 0.5590 0.9923 0.023 Uiso calc 1 . .
H H27B -0.3737 0.5333 0.8710 0.023 Uiso calc 1 . .
C C28 -0.4627(5) 0.7039(4) 0.8770(4) 0.0192(9) Uani d 1 . .
H H28A -0.4425 0.7425 0.7885 0.029 Uiso calc 1 . .
H H28B -0.4399 0.7657 0.9113 0.029 Uiso calc 1 . .
H H28C -0.5798 0.6727 0.9143 0.029 Uiso calc 1 . .

loop_
_atom_site_aniso_label
_atom_site_aniso_U_11
_atom_site_aniso_U_22
_atom_site_aniso_U_33
_atom_site_aniso_U_12
_atom_site_aniso_U_13
_atom_site_aniso_U_23
Pt1 0.03045(11) 0.01466(10) 0.01438(10) -0.00576(7) 0.00493(7) -0.00608(7)
N2 0.0166(17) 0.0131(17) 0.0137(17) 0.0016(14) -0.0029(14) -0.0015(14)
C3 0.0140(19) 0.013(2) 0.018(2) 0.0038(15) -0.0069(16) -0.0051(16)
C4 0.016(2) 0.020(2) 0.015(2) 0.0041(16) -0.0037(16) -0.0067(17)
C5 0.014(2) 0.027(2) 0.017(2) -0.0024(17) -0.0031(17) -0.0031(18)
C6 0.023(2) 0.015(2) 0.020(2) -0.0071(17) -0.0048(18) 0.0001(17)
C7 0.021(2) 0.015(2) 0.016(2) -0.0006(17) -0.0051(17) -0.0042(17)
N8 0.0212(18) 0.0122(17) 0.0168(18) 0.0005(14) -0.0011(14) -0.0054(14)
Cl9 0.1016(13) 0.0365(8) 0.0210(6) 0.0429(8) -0.0248(7) -0.0113(6)
Cl10 0.0236(6) 0.0824(11) 0.0382(7) 0.0192(7) -0.0099(5) -0.0404(8)
C11 0.038(3) 0.022(2) 0.014(2) -0.007(2) 0.0094(19) -0.0080(18)
C12A 0.020(4) 0.024(4) 0.016(4) -0.007(3) 0.009(3) -0.006(3)
C12B 0.024(6) 0.020(5) 0.005(5) -0.001(4) -0.003(4) -0.004(4)
C13 0.071(4) 0.072(4) 0.038(3) -0.051(4) 0.030(3) -0.040(3)
C14 0.040(3) 0.039(3) 0.018(2) -0.031(3) 0.015(2) -0.015(2)
C15 0.022(2) 0.023(2) 0.028(3) -0.0113(19) 0.0111(19) -0.012(2)
C16 0.016(2) 0.013(2) 0.019(2) -0.0036(16) -0.0001(17) -0.0037(17)
C17 0.015(2) 0.017(2) 0.015(2) -0.0030(16) -0.0003(16) -0.0024(17)
C18 0.024(2) 0.022(2) 0.020(2) -0.0099(19) -0.0062(19) 0.0024(19)
C19 0.038(3) 0.036(3) 0.014(2) -0.023(2) -0.004(2) 0.001(2)
O20 0.0160(15) 0.0223(16) 0.0280(17) 0.0099(13) -0.0059(13) -0.0104(14)
C21 0.020(2) 0.028(3) 0.038(3) 0.012(2) -0.001(2) -0.007(2)
O22 0.0159(14) 0.0168(15) 0.0246(16) 0.0060(12) -0.0075(12) -0.0112(13)
C23 0.016(2) 0.012(2) 0.028(2) 0.0032(16) -0.0051(18) -0.0079(18)
C24 0.018(2) 0.015(2) 0.016(2) 0.0015(16) -0.0059(16) -0.0042(17)
O25 0.0216(16) 0.0144(15) 0.0222(16) -0.0002(12) -0.0033(13) -0.0057(13)
O26 0.0130(14) 0.0128(14) 0.0220(16) 0.0001(11) -0.0015(12) -0.0044(12)
C27 0.013(2) 0.019(2) 0.021(2) -0.0030(17) 0.0005(17) -0.0057(18)
C28 0.015(2) 0.024(2) 0.017(2) 0.0017(17) -0.0038(17) -0.0062(18)

loop_
_atom_type_symbol
_atom_type_description
_atom_type_scat_dispersion_real
_atom_type_scat_dispersion_imag
_atom_type_scat_source
C C 0.0033 0.0016 'International Tables Vol C Tables 4.2.6.8 and 6.1.1.4'
H H 0.0000 0.0000 'International Tables Vol C Tables 4.2.6.8 and 6.1.1.4'
N N 0.0061 0.0033 'International Tables Vol C Tables 4.2.6.8 and 6.1.1.4'
O O 0.0106 0.0060 'International Tables Vol C Tables 4.2.6.8 and 6.1.1.4'
Cl Cl 0.1484 0.1585 'International Tables Vol C Tables 4.2.6.8 and 6.1.1.4'
Pt Pt -1.7033 8.3905 'International Tables Vol C Tables 4.2.6.8 and 6.1.1.4'

loop_
_geom_angle_atom_site_label_1
_geom_angle_atom_site_label_2
_geom_angle_atom_site_label_3
_geom_angle
N2 Pt1 Cl9 89.18(10)
N2 Pt1 Cl10 88.85(10)
N2 Pt1 C11 167.04(16)
N2 Pt1 C12A 153.0(2)
N2 Pt1 C12B 153.2(3)
Cl9 Pt1 Cl10 174.90(6)
C11 Pt1 Cl9 91.10(15)
C11 Pt1 Cl10 89.77(15)
C11 Pt1 C12A 38.8(2)
C11 Pt1 C12B 38.1(2)
C12A Pt1 Cl9 103.0(2)
C12A Pt1 Cl10 80.8(2)
C12B Pt1 Cl9 75.1(3)
C12B Pt1 Cl10 108.4(3)
C3 N2 Pt1 122.0(3)
C3 N2 C7 119.1(4)
C7 N2 Pt1 118.9(3)
N2 C3 C4 120.4(4)
N8 C3 N2 118.8(4)
N8 C3 C4 120.8(4)
C3 C4 H4 120.3
C5 C4 C3 119.4(4)
C5 C4 H4 120.3
C4 C5 H5 119.9
C4 C5 C6 120.1(4)
C6 C5 H5 119.9
C5 C6 H6 120.9
C7 C6 C5 118.1(4)
C7 C6 H6 120.9
N2 C7 C6 122.9(4)
N2 C7 H7 118.5
C6 C7 H7 118.5
C3 N8 H8A 120.0
C3 N8 H8B 120.0
H8A N8 H8B 120.0
Pt1 C11 H11A 112.8
Pt1 C11 H11B 84.7
Pt1 C11 H11C 113.4
Pt1 C11 H11D 83.9
H11A C11 H11B 120.0
H11C C11 H11D 120.0
C12A C11 Pt1 72.8(3)
C12A C11 H11A 120.0
C12A C11 H11B 120.0
C12B C11 Pt1 73.1(4)
C12B C11 H11C 120.0
C12B C11 H11D 120.0
Pt1 C12A H12A 111.8
C11 C12A Pt1 68.3(3)
C11 C12A H12A 111.8
C13 C12A Pt1 116.3(5)
C13 C12A C11 129.2(6)
C13 C12A H12A 111.8
Pt1 C12B H12B 110.3
C11 C12B Pt1 68.8(4)
C11 C12B H12B 110.3
C13 C12B Pt1 116.9(6)
C13 C12B C11 132.6(8)
C13 C12B H12B 110.3
C12A C13 H13A 107.2
C12A C13 H13B 107.2
C12A C13 C14 120.4(6)
C12B C13 H13C 107.2
C12B C13 H13D 107.2
C12B C13 C14 120.7(6)
H13A C13 H13B 106.8
H13C C13 H13D 106.8
C14 C13 H13A 107.2
C14 C13 H13B 107.2
C14 C13 H13C 107.2
C14 C13 H13D 107.2
C15 C14 C13 121.1(6)
C19 C14 C13 119.9(6)
C19 C14 C15 119.0(5)
C14 C15 H15 119.8
C16 C15 C14 120.5(5)
C16 C15 H15 119.8
C15 C16 C17 120.0(4)
O20 C16 C15 125.3(4)
O20 C16 C17 114.6(4)
C18 C17 C16 119.3(4)
O22 C17 C16 115.6(4)
O22 C17 C18 125.1(4)
C17 C18 H18 120.0
C17 C18 C19 120.0(5)
C19 C18 H18 120.0
C14 C19 C18 121.2(5)
C14 C19 H19 119.4
C18 C19 H19 119.4
C16 O20 C21 116.7(4)
O20 C21 H21A 109.5
O20 C21 H21B 109.5
O20 C21 H21C 109.5
H21A C21 H21B 109.5
H21A C21 H21C 109.5
H21B C21 H21C 109.5
C17 O22 C23 117.0(3)
O22 C23 H23A 109.2
O22 C23 H23B 109.2
O22 C23 C24 112.2(3)
H23A C23 H23B 107.9
C24 C23 H23A 109.2
C24 C23 H23B 109.2
O25 C24 C23 125.1(4)
O25 C24 O26 124.8(4)
O26 C24 C23 110.1(3)
C24 O26 C27 115.6(3)
O26 C27 H27A 110.0
O26 C27 H27B 110.0
O26 C27 C28 108.4(3)
H27A C27 H27B 108.4
C28 C27 H27A 110.0
C28 C27 H27B 110.0
C27 C28 H28A 109.5
C27 C28 H28B 109.5
C27 C28 H28C 109.5
H28A C28 H28B 109.5
H28A C28 H28C 109.5
H28B C28 H28C 109.5

loop_
_geom_bond_atom_site_label_1
_geom_bond_atom_site_label_2
_geom_bond_distance
Pt1 N2 2.066(3)
Pt1 Cl9 2.2860(14)
Pt1 Cl10 2.2990(14)
Pt1 C11 2.161(4)
Pt1 C12A 2.221(7)
Pt1 C12B 2.217(10)
N2 C3 1.352(5)
N2 C7 1.358(5)
C3 C4 1.412(6)
C3 N8 1.348(5)
C4 H4 0.9500
C4 C5 1.364(6)
C5 H5 0.9500
C5 C6 1.397(6)
C6 H6 0.9500
C6 C7 1.367(6)
C7 H7 0.9500
N8 H8A 0.8800
N8 H8B 0.8800
C11 H11A 0.9500
C11 H11B 0.9500
C11 H11C 0.9500
C11 H11D 0.9500
C11 C12A 1.458(8)
C11 C12B 1.429(9)
C12A H12A 1.0000
C12A C13 1.353(9)
C12B H12B 1.0000
C12B C13 1.344(9)
C13 H13A 0.9900
C13 H13B 0.9900
C13 H13C 0.9900
C13 H13D 0.9900
C13 C14 1.513(7)
C14 C15 1.395(8)
C14 C19 1.376(8)
C15 H15 0.9500
C15 C16 1.389(6)
C16 C17 1.399(6)
C16 O20 1.375(5)
C17 C18 1.386(6)
C17 O22 1.377(5)
C18 H18 0.9500
C18 C19 1.391(7)
C19 H19 0.9500
O20 C21 1.426(5)
C21 H21A 0.9800
C21 H21B 0.9800
C21 H21C 0.9800
O22 C23 1.413(5)
C23 H23A 0.9900
C23 H23B 0.9900
C23 C24 1.518(6)
C24 O25 1.211(5)
C24 O26 1.333(5)
O26 C27 1.467(5)
C27 H27A 0.9900
C27 H27B 0.9900
C27 C28 1.502(6)
C28 H28A 0.9800
C28 H28B 0.9800
C28 H28C 0.9800

loop_
_geom_hbond_atom_site_label_D
_geom_hbond_atom_site_label_H
_geom_hbond_atom_site_label_A
_geom_hbond_site_symmetry_D
_geom_hbond_site_symmetry_H
_geom_hbond_site_symmetry_A
_geom_hbond_distance_DH
_geom_hbond_distance_HA
_geom_hbond_distance_DA
_geom_hbond_angle_DHA
_geom_hbond_publ_flag
N8 H8B O25 1_555 1_555 1_555 0.88 2.19 3.054(5) 167 yes
C7 H7 O26 1_555 1_555 1_545 0.95 2.49 3.258(6) 138 yes
C18 H18 Cl9 1_555 1_555 2_566 0.95 2.78 3.460(5) 130 yes
N8 H8A <i>Cg</i>1 1_555 1_555 1_555 0.88 2.53 3.166(4) 129 yes

loop_
_geom_torsion_atom_site_label_1
_geom_torsion_atom_site_label_2
_geom_torsion_atom_site_label_3
_geom_torsion_atom_site_label_4
_geom_torsion
Pt1 N2 C3 C4 -178.4(3)
Pt1 N2 C3 N8 0.5(5)
Pt1 N2 C7 C6 177.6(3)
Pt1 C11 C12A C13 -106.9(7)
Pt1 C11 C12B C13 107.7(11)
Pt1 C12A C13 C14 46.1(8)
Pt1 C12B C13 C14 -44.9(10)
N2 C3 C4 C5 1.8(6)
C3 N2 C7 C6 1.0(6)
C3 C4 C5 C6 -0.7(6)
C4 C5 C6 C7 -0.2(6)
C5 C6 C7 N2 0.1(7)
C7 N2 C3 C4 -1.9(6)
C7 N2 C3 N8 177.0(4)
N8 C3 C4 C5 -177.1(4)
C11 C12A C13 C14 128.7(7)
C11 C12B C13 C14 -130.1(10)
C12A C13 C14 C15 61.2(8)
C12A C13 C14 C19 -120.3(7)
C12B C13 C14 C15 116.1(8)
C12B C13 C14 C19 -65.4(9)
C13 C14 C15 C16 -180.0(4)
C13 C14 C19 C18 179.8(4)
C14 C15 C16 C17 -0.2(6)
C14 C15 C16 O20 -179.4(4)
C15 C14 C19 C18 -1.7(7)
C15 C16 C17 C18 -0.9(6)
C15 C16 C17 O22 179.7(4)
C15 C16 O20 C21 4.8(6)
C16 C17 C18 C19 0.8(6)
C16 C17 O22 C23 -178.8(4)
C17 C16 O20 C21 -174.4(4)
C17 C18 C19 C14 0.5(7)
C17 O22 C23 C24 74.6(5)
C18 C17 O22 C23 1.9(6)
C19 C14 C15 C16 1.5(7)
O20 C16 C17 C18 178.4(4)
O20 C16 C17 O22 -1.0(5)
O22 C17 C18 C19 -179.9(4)
O22 C23 C24 O25 9.5(6)
O22 C23 C24 O26 -172.5(3)
C23 C24 O26 C27 -174.6(3)
C24 O26 C27 C28 -177.6(3)
O25 C24 O26 C27 3.5(6)

_cod_database_fobs_code 2242097
